data_4511114
loop_
_publ_author_name
'Felloni, Marina'
'Blake, Alexander J.'
'Hubberstey, Peter'
'Wilson, Claire'
'Schr\"oder, Martin'

_publ_section_title
;
 Solvent Control of Supramolecular Architectures Derived from
 4,4&#x2032;-Bipyridyl-Bridged Copper(II) Dipicolinate Complexes
;
_journal_issue 11
_journal_name_full 'Crystal Growth &amp; Design'
_journal_page_first 4685
_journal_paper_doi 10.1021/cg900552b
_journal_volume 9
_journal_year 2009
_chemical_formula_moiety 'C26 H18 N8 O10 Cu2, 2(H2 O)'
_chemical_formula_sum 'C26 H22 Cu2 N8 O12'
_chemical_formula_weight 765.62
_chemical_melting_point ?
_chemical_name_common '[Cu(II)(H20)(dipic)][0.5(ttz)](H2O)'
_chemical_name_systematic
; 
 ? 
;
_space_group_IT_number 14
_symmetry_cell_setting monoclinic
_symmetry_space_group_name_Hall '-P 2ybc'
_symmetry_space_group_name_H-M 'P 1 21/c 1'
_atom_sites_solution_hydrogens 'aromatic Hs geometrically placed; Hs from H2O mol. located from q-peak list'
_atom_sites_solution_primary direct
_atom_sites_solution_secondary 'differnce Fourier method'
_audit_creation_method SHELXL-97
_cell_angle_alpha 90.00
_cell_angle_beta 103.451(2)
_cell_angle_gamma 90.00
_cell_formula_units_Z 2
_cell_length_a 10.8029(5)
_cell_length_b 18.2700(7)
_cell_length_c 7.2679(3)
_cell_measurement_reflns_used 24492
_cell_measurement_temperature 120(2)
_cell_measurement_theta_max 27.5
_cell_measurement_theta_min 2.9
_cell_volume 1395.11(10)
_computing_cell_refinement 'COLLECT; DENZO'
_computing_data_collection 'COLLECT (Hooft, 1999); DENZO (Otwinowski & Minor, 1997)'
_computing_data_reduction 'COLLECT; DENZO; SORTAV'
_computing_molecular_graphics 'SHELXTL/PC version 5.03, CAMERON'
_computing_publication_material 'SHELXL-97; PLATON (Spek, 2001)'
_computing_structure_refinement 'SHELXL-97 (Sheldrick, 1997)'
_computing_structure_solution 'SIR92 (Altomare et al., 1993)'
_diffrn_ambient_temperature 120(2)
_diffrn_detector_area_resol_mean '9.091 pixels/mm'
_diffrn_measured_fraction_theta_full 0.989
_diffrn_measured_fraction_theta_max 0.989
_diffrn_measurement_device_type 'Enraf Nonius KappaCCD area detector'
_diffrn_measurement_method 'phi and omega'
_diffrn_radiation_monochromator graphite
_diffrn_radiation_source 'Enraf Nonius FR591 rotating anode'
_diffrn_radiation_type MoK\a
_diffrn_radiation_wavelength 0.71073
_diffrn_reflns_av_R_equivalents 0.064
_diffrn_reflns_av_sigmaI/netI 0.057
_diffrn_reflns_limit_h_max 14
_diffrn_reflns_limit_h_min -13
_diffrn_reflns_limit_k_max 21
_diffrn_reflns_limit_k_min -23
_diffrn_reflns_limit_l_max 9
_diffrn_reflns_limit_l_min -9
_diffrn_reflns_number 10171
_diffrn_reflns_theta_full 27.46
_diffrn_reflns_theta_max 27.46
_diffrn_reflns_theta_min 2.95
_diffrn_standards_decay_% none
_diffrn_standards_number 0
_exptl_absorpt_coefficient_mu 1.608
_exptl_absorpt_correction_T_max 0.967
_exptl_absorpt_correction_T_min 0.751
_exptl_absorpt_correction_type multi-scan
_exptl_absorpt_process_details 'SORTAV (Blessing, 1995)'
_exptl_crystal_colour purple
_exptl_crystal_density_diffrn 1.823
_exptl_crystal_density_method 'not measured'
_exptl_crystal_description plate
_exptl_crystal_F_000 776
_exptl_crystal_size_max 0.12
_exptl_crystal_size_mid 0.08
_exptl_crystal_size_min 0.025
_refine_diff_density_max 0.93
_refine_diff_density_min -0.83
_refine_diff_density_rms 0.09
_refine_ls_extinction_method none
_refine_ls_goodness_of_fit_ref 1.029
_refine_ls_hydrogen_treatment 'aromatic Hs refined as riding model; Hs from H2O mol. refined with restraints'
_refine_ls_matrix_type full
_refine_ls_number_parameters 229
_refine_ls_number_reflns 3156
_refine_ls_number_restraints 6
_refine_ls_restrained_S_all 1.032
_refine_ls_R_factor_all 0.0742
_refine_ls_R_factor_gt 0.0488
_refine_ls_shift/su_max 0.005
_refine_ls_shift/su_mean 0.001
_refine_ls_structure_factor_coef Fsqd
_refine_ls_weighting_details 'calc w=1/[\s^2^(Fo^2^)+(0.0700P)^2^+1.0151P] where P=(Fo^2^+2Fc^2^)/3'
_refine_ls_weighting_scheme calc
_refine_ls_wR_factor_gt 0.1232
_refine_ls_wR_factor_ref 0.1374
_reflns_number_gt 2312
_reflns_number_total 3265
_reflns_threshold_expression >2sigma(I)
_cod_data_source_file cg900552b_si_001.cif
_cod_data_source_block 11_PCTZCU
_cod_depositor_comments
;
The following automatic conversions were performed:

'_chemical_melting_point' value 'unknown' was changed to '?' - the
value is undefined or not given.

'_symmetry_cell_setting' value
'Monoclinic' changed to 'monoclinic' according to
/usr/data/users/saulius/automatic-downloads/retrospective/ACS/lib/dictionaries/cif_core.dic
dictionary named 'cif_core.dic' version 2.4.2 from 2011-04-26.

Automatic conversion script
Id: cif_fix_values 2281 2013-09-26 08:29:07Z andrius 

The following automatic conversions were performed:

'_atom_sites_solution_primary' value 'direct method' was changed to
'direct'.

Automatic conversion script
Id: cif_fix_values 6452 2018-10-05 10:23:21Z andrius 
;
_cod_original_sg_symbol_H-M P2(1)/c
_cod_database_code 4511114

loop_
_symmetry_equiv_pos_as_xyz
'x, y, z'
'-x, y+1/2, -z+1/2'
'-x, -y, -z'
'x, -y-1/2, z-1/2'

loop_
_atom_site_label
_atom_site_type_symbol
_atom_site_fract_x
_atom_site_fract_y
_atom_site_fract_z
_atom_site_U_iso_or_equiv
_atom_site_adp_type
_atom_site_occupancy
_atom_site_symmetry_multiplicity
_atom_site_calc_flag
_atom_site_refinement_flags
Cu Cu 0.93596(4) 0.12723(2) 0.33942(6) 0.03767(18) Uani 1 1 d .
O1W O 1.0570(3) 0.12084(13) 0.6412(4) 0.0445(6) Uani 1 1 d D
H1WA H 1.008(4) 0.130(2) 0.707(6) 0.067 Uiso 1 1 d D
H1WB H 1.083(4) 0.0794(10) 0.650(6) 0.067 Uiso 1 1 d D
N1 N 0.7821(3) 0.16023(16) 0.3983(4) 0.0386(6) Uani 1 1 d .
C2 C 0.6956(3) 0.1103(2) 0.4210(5) 0.0439(9) Uani 1 1 d .
C3 C 0.5838(4) 0.1331(2) 0.4650(5) 0.0518(10) Uani 1 1 d .
H3A H 0.5217 0.0988 0.4830 0.062 Uiso 1 1 calc R
C4 C 0.5652(4) 0.2080(3) 0.4820(5) 0.0557(11) Uani 1 1 d .
H4A H 0.4895 0.2250 0.5132 0.067 Uiso 1 1 calc R
C5 C 0.6560(4) 0.2586(2) 0.4539(5) 0.0529(10) Uani 1 1 d .
H5A H 0.6422 0.3097 0.4624 0.063 Uiso 1 1 calc R
C6 C 0.7667(3) 0.2322(2) 0.4133(5) 0.0432(8) Uani 1 1 d .
C7 C 0.7353(4) 0.0328(2) 0.3815(5) 0.0440(8) Uani 1 1 d .
O1 O 0.6635(3) -0.01910(16) 0.3899(4) 0.0528(7) Uani 1 1 d .
O2 O 0.8445(2) 0.02898(13) 0.3398(3) 0.0405(6) Uani 1 1 d .
C8 C 0.8800(4) 0.2745(2) 0.3715(5) 0.0460(9) Uani 1 1 d .
O3 O 0.8812(3) 0.34223(15) 0.3779(4) 0.0575(7) Uani 1 1 d .
O4 O 0.9643(2) 0.23494(13) 0.3262(3) 0.0442(6) Uani 1 1 d .
N1L N 1.0796(3) 0.09723(15) 0.2371(4) 0.0369(6) Uani 1 1 d .
C2L C 1.1658(4) 0.1459(2) 0.2039(6) 0.0464(9) Uani 1 1 d .
H2LA H 1.1532 0.1965 0.2237 0.056 Uiso 1 1 calc R
C3L C 1.2705(4) 0.1247(2) 0.1426(6) 0.0475(9) Uani 1 1 d .
H3LA H 1.3295 0.1603 0.1208 0.057 Uiso 1 1 calc R
C4L C 1.2909(3) 0.05135(19) 0.1123(4) 0.0393(8) Uani 1 1 d .
C5L C 1.2017(4) 0.0012(2) 0.1440(6) 0.0474(9) Uani 1 1 d .
H5LA H 1.2114 -0.0496 0.1226 0.057 Uiso 1 1 calc R
C6L C 1.0995(4) 0.0264(2) 0.2066(6) 0.0484(9) Uani 1 1 d .
H6LA H 1.0394 -0.0083 0.2297 0.058 Uiso 1 1 calc R
C7L C 1.4034(3) 0.0242(2) 0.0531(5) 0.0417(8) Uani 1 1 d .
N8L N 1.4844(3) 0.07422(18) 0.0168(4) 0.0467(8) Uani 1 1 d .
N9L N 1.5863(3) 0.04877(18) -0.0394(4) 0.0489(8) Uani 1 1 d .
O1R O 1.3128(4) 0.1823(2) 0.6706(6) 0.0837(11) Uani 1 1 d D
H1RA H 1.324(6) 0.1367(9) 0.682(11) 0.126 Uiso 1 1 d D
H1RB H 1.2340(16) 0.182(3) 0.665(10) 0.126 Uiso 1 1 d D

loop_
_atom_site_aniso_label
_atom_site_aniso_U_11
_atom_site_aniso_U_22
_atom_site_aniso_U_33
_atom_site_aniso_U_23
_atom_site_aniso_U_13
_atom_site_aniso_U_12
Cu 0.0385(3) 0.0336(3) 0.0390(3) 0.00143(17) 0.00524(18) 0.00054(17)
O1W 0.0534(17) 0.0361(14) 0.0416(15) 0.0038(11) 0.0060(12) -0.0014(11)
N1 0.0401(16) 0.0411(16) 0.0314(14) -0.0009(12) 0.0020(12) 0.0027(13)
C2 0.038(2) 0.060(2) 0.0287(17) -0.0045(16) -0.0024(14) -0.0017(17)
C3 0.035(2) 0.078(3) 0.040(2) -0.0099(18) 0.0032(15) -0.0055(18)
C4 0.043(2) 0.081(3) 0.040(2) -0.013(2) 0.0033(16) 0.015(2)
C5 0.054(2) 0.067(3) 0.0331(18) -0.0065(18) 0.0010(16) 0.018(2)
C6 0.044(2) 0.052(2) 0.0276(16) -0.0015(15) -0.0022(14) 0.0102(16)
C7 0.042(2) 0.053(2) 0.0324(17) -0.0032(16) 0.0003(14) -0.0053(18)
O1 0.0432(15) 0.0605(17) 0.0518(16) -0.0036(13) 0.0054(12) -0.0152(13)
O2 0.0404(14) 0.0409(13) 0.0395(13) -0.0025(11) 0.0081(10) -0.0038(11)
C8 0.053(2) 0.043(2) 0.0345(18) 0.0021(15) -0.0044(16) 0.0069(17)
O3 0.0650(19) 0.0359(14) 0.0649(18) -0.0006(13) 0.0014(14) 0.0100(13)
O4 0.0524(15) 0.0364(13) 0.0435(14) 0.0038(10) 0.0103(11) 0.0035(11)
N1L 0.0386(16) 0.0319(14) 0.0372(15) -0.0007(12) 0.0025(11) -0.0042(12)
C2L 0.053(2) 0.0307(18) 0.057(2) 0.0025(16) 0.0157(18) -0.0028(16)
C3L 0.045(2) 0.0379(19) 0.060(2) 0.0008(17) 0.0143(18) -0.0053(16)
C4L 0.0408(19) 0.0408(19) 0.0314(17) -0.0003(14) -0.0015(13) -0.0005(15)
C5L 0.051(2) 0.0373(19) 0.051(2) -0.0063(16) 0.0073(18) -0.0043(17)
C6L 0.046(2) 0.0359(19) 0.063(2) -0.0019(17) 0.0117(18) -0.0081(16)
C7L 0.040(2) 0.046(2) 0.0345(18) -0.0052(15) -0.0008(14) 0.0023(16)
N8L 0.0446(18) 0.0458(18) 0.0476(18) -0.0029(14) 0.0065(14) 0.0058(14)
N9L 0.0438(18) 0.055(2) 0.0466(18) -0.0027(15) 0.0078(14) 0.0053(15)
O1R 0.066(2) 0.086(3) 0.102(3) 0.001(2) 0.026(2) -0.0043(19)

loop_
_atom_type_symbol
_atom_type_description
_atom_type_scat_dispersion_real
_atom_type_scat_dispersion_imag
_atom_type_scat_source
C C 0.0033 0.0016 'International Tables Vol C Tables 4.2.6.8 and 6.1.1.4'
H H 0.0000 0.0000 'International Tables Vol C Tables 4.2.6.8 and 6.1.1.4'
N N 0.0061 0.0033 'International Tables Vol C Tables 4.2.6.8 and 6.1.1.4'
O O 0.0106 0.0060 'International Tables Vol C Tables 4.2.6.8 and 6.1.1.4'
Cu Cu 0.3201 1.2651 'International Tables Vol C Tables 4.2.6.8 and 6.1.1.4'

loop_
_geom_angle_atom_site_label_1
_geom_angle_atom_site_label_2
_geom_angle_atom_site_label_3
_geom_angle
_geom_angle_site_symmetry_1
_geom_angle_site_symmetry_3
_geom_angle_publ_flag
N1 Cu N1L 170.73(12) . . y
N1 Cu O4 81.42(12) . . y
N1L Cu O4 96.56(11) . . y
N1 Cu O2 80.27(11) . . y
N1L Cu O2 100.43(11) . . y
O4 Cu O2 160.46(10) . . y
N1 Cu O1W 97.76(11) . . y
N1L Cu O1W 91.35(11) . . y
O4 Cu O1W 92.10(9) . . y
O2 Cu O1W 97.05(9) . . y
C6 N1 C2 123.8(3) . . ?
C6 N1 Cu 117.5(3) . . y
C2 N1 Cu 118.7(3) . . y
N1 C2 C3 119.6(4) . . ?
N1 C2 C7 111.9(3) . . ?
C3 C2 C7 128.4(4) . . ?
C2 C3 C4 117.9(4) . . ?
C3 C4 C5 121.1(4) . . ?
C6 C5 C4 118.1(4) . . ?
N1 C6 C5 119.5(4) . . ?
N1 C6 C8 111.1(3) . . ?
C5 C6 C8 129.4(4) . . ?
O1 C7 O2 126.2(4) . . ?
O1 C7 C2 119.7(3) . . ?
O2 C7 C2 114.1(3) . . ?
C7 O2 Cu 114.9(2) . . y
O3 C8 O4 125.4(4) . . ?
O3 C8 C6 119.8(4) . . ?
O4 C8 C6 114.8(3) . . ?
C8 O4 Cu 115.0(2) . . y
C6L N1L C2L 117.6(3) . . ?
C6L N1L Cu 120.6(2) . . y
C2L N1L Cu 121.8(2) . . y
N1L C2L C3L 122.0(3) . . ?
C2L C3L C4L 120.1(3) . . ?
C3L C4L C5L 118.1(4) . . ?
C3L C4L C7L 123.2(3) . . ?
C5L C4L C7L 118.7(3) . . ?
C6L C5L C4L 118.5(3) . . ?
N1L C6L C5L 123.6(3) . . ?
N8L C7L N9L 126.6(3) . 3_855 ?
N8L C7L C4L 117.0(3) . . ?
N9L C7L C4L 116.5(3) 3_855 . ?
C7L N8L N9L 116.4(3) . . ?
N8L N9L C7L 117.0(3) . 3_855 ?

loop_
_geom_bond_atom_site_label_1
_geom_bond_atom_site_label_2
_geom_bond_distance
_geom_bond_site_symmetry_2
_geom_bond_publ_flag
Cu N1 1.908(3) . y
Cu N1L 1.948(3) . y
Cu O2 2.049(2) . y
Cu O4 1.997(2) . y
Cu O1W 2.280(3) . y
N1 C6 1.332(5) . ?
N1 C2 1.343(5) . ?
C2 C3 1.384(5) . ?
C2 C7 1.526(5) . ?
C3 C4 1.393(6) . ?
C4 C5 1.397(6) . ?
C5 C6 1.383(5) . ?
C6 C8 1.537(6) . ?
C7 O1 1.236(5) . ?
C7 O2 1.286(4) . ?
C8 O3 1.238(4) . ?
C8 O4 1.265(4) . ?
N1L C6L 1.339(5) . ?
N1L C2L 1.350(5) . ?
C2L C3L 1.365(6) . ?
C3L C4L 1.383(5) . ?
C4L C5L 1.387(5) . ?
C4L C7L 1.467(5) . ?
C5L C6L 1.368(5) . ?
C7L N8L 1.333(5) . ?
C7L N9L 1.344(5) 3_855 ?
N8L N9L 1.343(4) . ?
N9L C7L 1.344(5) 3_855 ?
